data_2014121
loop_
_publ_author_name
'Charlier, Caroline'
'Norberg, Bernadette'
'Goossens, Laurence'
'H\'enichart, Jean-Pierre'
'Durant, Fran\,cois'

_publ_section_title
;
 1-[4-(Methylsulfonyl)phenyl]-5-phenyl-1<i>H</i>-pyrazole derivatives
;
_journal_issue 9
_journal_name_full 'Acta Crystallographica Section C'
_journal_page_first o648
_journal_page_last o652
_journal_paper_doi 10.1107/S0108270104016117
_journal_volume 60
_journal_year 2004
_chemical_formula_iupac 'C19 H18 N2 O4 S'
_chemical_formula_moiety 'C19 H18 N2 O4 S'
_chemical_formula_sum 'C19 H18 N2 O4 S'
_chemical_formula_weight 370.41
_chemical_name_systematic
;
ethyl 1-[4-(methylsulfonyl)phenyl]-5-phenyl-1H-pyrazole-3-carboxylate
;
_space_group_IT_number 29
_symmetry_cell_setting orthorhombic
_symmetry_space_group_name_Hall 'P 2c -2ac'
_symmetry_space_group_name_H-M 'P c a 21'
_atom_sites_solution_hydrogens geom
_atom_sites_solution_primary direct
_atom_sites_solution_secondary difmap
_audit_creation_method SHELXL-97
_cell_angle_alpha 90.00
_cell_angle_beta 90.00
_cell_angle_gamma 90.00
_cell_formula_units_Z 8
_cell_length_a 19.4790(10)
_cell_length_b 5.6100(10)
_cell_length_c 33.586(3)
_cell_measurement_reflns_used 24
_cell_measurement_temperature 293(2)
_cell_measurement_theta_max 45
_cell_measurement_theta_min 40
_cell_volume 3670.2(8)
_computing_cell_refinement 'CAD-4 EXPRESS'
_computing_data_collection 'CAD-4 EXPRESS (Enraf--Nonius 1994)'
_computing_data_reduction 'PLATON (Spek, 2003)'
_computing_molecular_graphics 'PLATON (Spek, 2003)'
_computing_publication_material reference?
_computing_structure_refinement 'SHELXL97 (Sheldrick, 1997)'
_computing_structure_solution 'SHELXS97 (Sheldrick, 1997)'
_diffrn_ambient_temperature 293(2)
_diffrn_measured_fraction_theta_full 0.999
_diffrn_measured_fraction_theta_max 0.999
_diffrn_measurement_device_type 'Enraf--Nonius CAD-4'
_diffrn_measurement_method ' \q/2\q'
_diffrn_radiation_monochromator graphite
_diffrn_radiation_source 'long fine-focus sealed tube'
_diffrn_radiation_type CuK\a
_diffrn_radiation_wavelength 1.54178
_diffrn_reflns_av_R_equivalents 0.0275
_diffrn_reflns_av_sigmaI/netI 0.0527
_diffrn_reflns_limit_h_max 24
_diffrn_reflns_limit_h_min -20
_diffrn_reflns_limit_k_max 0
_diffrn_reflns_limit_k_min -6
_diffrn_reflns_limit_l_max 41
_diffrn_reflns_limit_l_min 0
_diffrn_reflns_number 6078
_diffrn_reflns_theta_full 71.97
_diffrn_reflns_theta_max 71.97
_diffrn_reflns_theta_min 2.63
_diffrn_standards_decay_% 3
_diffrn_standards_interval_count 200
_diffrn_standards_interval_time 60
_diffrn_standards_number 3
_exptl_absorpt_coefficient_mu 1.799
_exptl_absorpt_correction_T_max 0.9315
_exptl_absorpt_correction_T_min 0.5188
_exptl_absorpt_correction_type analytical
_exptl_absorpt_process_details ' (Alcock, 1970)'
_exptl_crystal_colour colorless
_exptl_crystal_density_diffrn 1.341
_exptl_crystal_density_method 'not measured'
_exptl_crystal_description needle
_exptl_crystal_F_000 1552
_exptl_crystal_size_max 0.42
_exptl_crystal_size_mid 0.05
_exptl_crystal_size_min 0.04
_refine_diff_density_max 0.180
_refine_diff_density_min -0.181
_refine_ls_extinction_coef 0.00046(7)
_refine_ls_extinction_expression Fc^*^=kFc[1+0.001xFc^2^\l^3^/sin(2\q)]^-1/4^
_refine_ls_extinction_method SHELXL97
_refine_ls_goodness_of_fit_ref 1.014
_refine_ls_hydrogen_treatment constr
_refine_ls_matrix_type full
_refine_ls_number_parameters 475
_refine_ls_number_reflns 3651
_refine_ls_number_restraints 1
_refine_ls_restrained_S_all 1.013
_refine_ls_R_factor_all 0.0925
_refine_ls_R_factor_gt 0.0378
_refine_ls_shift/su_max 0.012
_refine_ls_shift/su_mean 0.000
_refine_ls_structure_factor_coef Fsqd
_refine_ls_weighting_details 'calc w=1/[\s^2^(Fo^2^)+(0.049P)^2^+0.121P] where P=(Fo^2^+2Fc^2^)/3'
_refine_ls_weighting_scheme calc
_refine_ls_wR_factor_gt 0.0837
_refine_ls_wR_factor_ref 0.1020
_reflns_number_gt 2391
_reflns_number_total 3651
_reflns_threshold_expression I>2\s(I)
_cod_data_source_file dn1055.cif
_cod_data_source_block II
_cod_database_code 2014121
_cod_database_fobs_code 2014121

loop_
_symmetry_equiv_pos_as_xyz
'x, y, z'
'-x, -y, z+1/2'
'-x+1/2, y, z+1/2'
'x+1/2, -y, z'

loop_
_atom_site_label
_atom_site_fract_x
_atom_site_fract_y
_atom_site_fract_z
_atom_site_U_iso_or_equiv
_atom_site_adp_type
_atom_site_calc_flag
_atom_site_refinement_flags
_atom_site_occupancy
_atom_site_disorder_assembly
_atom_site_disorder_group
_atom_site_type_symbol
C1 0.1008(3) 0.4671(13) 0.23797(15) 0.097(2) Uani d . 1 . . C
C10 -0.0189(2) 0.4595(8) 0.45582(12) 0.0426(10) Uani d . 1 . . C
C11 0.0310(2) 0.6411(8) 0.46895(12) 0.0422(10) Uani d . 1 . . C
C12 0.0990(2) 0.6349(9) 0.45690(14) 0.0543(12) Uani d . 1 . . C
C13 0.1452(3) 0.8049(10) 0.47048(15) 0.0603(13) Uani d . 1 . . C
C14 0.1233(3) 0.9820(9) 0.49586(16) 0.0635(13) Uani d . 1 . . C
C15 0.0566(3) 0.9875(10) 0.50848(15) 0.0632(14) Uani d . 1 . . C
C16 0.0104(2) 0.8166(8) 0.49505(13) 0.0502(11) Uani d . 1 . . C
C17 -0.1556(2) 0.0180(9) 0.45707(14) 0.0490(11) Uani d . 1 . . C
C18 -0.2241(3) -0.2933(10) 0.43027(18) 0.0768(17) Uani d . 1 . . C
C19 -0.2257(3) -0.4389(12) 0.3937(2) 0.089(2) Uani d . 1 . . C
C2 0.0980(2) 0.5326(8) 0.31869(13) 0.0461(11) Uani d . 1 . . C
C21 0.3555(4) 0.8161(14) 0.31983(16) 0.101(2) Uani d . 1 . . C
C22 0.3447(2) 0.9209(8) 0.23979(13) 0.0456(11) Uani d . 1 . . C
C23 0.2964(2) 1.0886(9) 0.22976(13) 0.0524(12) Uani d . 1 . . C
C24 0.2555(2) 1.0507(8) 0.19670(13) 0.0497(11) Uani d . 1 . . C
C25 0.2632(2) 0.8458(7) 0.17505(11) 0.0399(10) Uani d . 1 . . C
C26 0.3103(2) 0.6751(8) 0.18573(13) 0.0530(12) Uani d . 1 . . C
C27 0.3521(2) 0.7111(9) 0.21838(14) 0.0534(12) Uani d . 1 . . C
C28 0.1326(2) 0.6550(8) 0.11237(12) 0.0437(10) Uani d . 1 . . C
C29 0.1572(2) 0.8360(8) 0.08773(12) 0.0451(11) Uani d . 1 . . C
C3 0.1094(3) 0.3163(9) 0.33729(15) 0.0569(12) Uani d . 1 . . C
C30 0.2131(2) 0.9300(8) 0.10672(12) 0.0405(10) Uani d . 1 . . C
C31 0.2617(2) 1.1155(7) 0.09382(12) 0.0408(10) Uani d . 1 . . C
C32 0.3303(2) 1.1198(8) 0.10533(13) 0.0474(11) Uani d . 1 . . C
C33 0.3737(2) 1.2941(9) 0.09230(14) 0.0582(13) Uani d . 1 . . C
C34 0.3508(3) 1.4710(9) 0.06714(15) 0.0624(13) Uani d . 1 . . C
C35 0.2838(3) 1.4680(9) 0.05466(15) 0.0597(13) Uani d . 1 . . C
C36 0.2393(2) 1.2923(8) 0.06779(12) 0.0491(11) Uani d . 1 . . C
C37 0.0747(2) 0.4947(10) 0.10531(15) 0.0528(12) Uani d . 1 . . C
C38 0.0077(3) 0.1781(10) 0.13123(16) 0.0727(16) Uani d . 1 . . C
C39 0.0074(3) 0.0250(10) 0.16705(17) 0.0761(16) Uani d . 1 . . C
C4 0.0723(2) 0.2565(8) 0.37115(14) 0.0538(12) Uani d . 1 . . C
C5 0.0237(2) 0.4136(8) 0.38466(12) 0.0423(10) Uani d . 1 . . C
C6 0.0104(2) 0.6272(8) 0.36632(14) 0.0504(11) Uani d . 1 . . C
C7 0.0487(2) 0.6865(9) 0.33249(14) 0.0510(11) Uani d . 1 . . C
C8 -0.0989(2) 0.1818(8) 0.44939(13) 0.0447(10) Uani d . 1 . . C
C9 -0.0728(2) 0.3558(8) 0.47539(12) 0.0454(11) Uani d . 1 . . C
N1 -0.01658(17) 0.3505(7) 0.41944(9) 0.0430(9) Uani d . 1 . . N
N2 -0.06500(18) 0.1800(7) 0.41477(10) 0.0463(9) Uani d . 1 . . N
N21 0.21930(17) 0.8049(6) 0.14157(10) 0.0418(8) Uani d . 1 . . N
N22 0.17038(17) 0.6346(6) 0.14556(10) 0.0458(9) Uani d . 1 . . N
O1 0.21163(18) 0.5010(7) 0.27923(14) 0.0943(13) Uani d . 1 . . O
O2 0.1420(2) 0.8608(7) 0.27151(14) 0.1093(16) Uani d . 1 . . O
O21 0.46217(16) 0.8620(8) 0.27527(13) 0.0934(13) Uani d . 1 . . O
O22 0.3948(2) 1.2197(7) 0.29103(14) 0.1099(16) Uani d . 1 . . O
O23 0.04019(17) 0.5020(7) 0.07566(11) 0.0774(11) Uani d . 1 . . O
O24 0.06306(16) 0.3475(6) 0.13552(10) 0.0617(9) Uani d . 1 . . O
O3 -0.18626(18) 0.0095(8) 0.48787(11) 0.0794(12) Uani d . 1 . . O
O4 -0.16947(17) -0.1189(6) 0.42581(10) 0.0651(9) Uani d . 1 . . O
S1 0.14544(7) 0.6086(2) 0.27617(6) 0.0640(4) Uani d . 1 . . S
S21 0.39735(6) 0.9702(2) 0.28211(6) 0.0635(4) Uani d . 1 . . S
H12 0.1138 0.5160 0.4396 0.065 Uiso calc R 1 . . H
H13 0.1909 0.7991 0.4624 0.072 Uiso calc R 1 . . H
H14 0.1540 1.0981 0.5044 0.076 Uiso calc R 1 . . H
H15 0.0422 1.1055 0.5260 0.076 Uiso calc R 1 . . H
H16 -0.0349 0.8208 0.5038 0.060 Uiso calc R 1 . . H
H18A -0.2678 -0.2135 0.4340 0.092 Uiso calc R 1 . . H
H18B -0.2155 -0.3936 0.4533 0.092 Uiso calc R 1 . . H
H19A -0.2369 -0.3395 0.3714 0.133 Uiso calc R 1 . . H
H19B -0.2596 -0.5618 0.3964 0.133 Uiso calc R 1 . . H
H19C -0.1814 -0.5102 0.3896 0.133 Uiso calc R 1 . . H
H1A 0.0562 0.5377 0.2353 0.145 Uiso calc R 1 . . H
H1B 0.0960 0.3008 0.2441 0.145 Uiso calc R 1 . . H
H1C 0.1256 0.4847 0.2135 0.145 Uiso calc R 1 . . H
H21A 0.3795 0.8392 0.3445 0.151 Uiso calc R 1 . . H
H21B 0.3545 0.6492 0.3135 0.151 Uiso calc R 1 . . H
H21C 0.3094 0.8745 0.3224 0.151 Uiso calc R 1 . . H
H23 0.2913 1.2259 0.2450 0.063 Uiso calc R 1 . . H
H24 0.2229 1.1635 0.1893 0.060 Uiso calc R 1 . . H
H26 0.3141 0.5354 0.1710 0.064 Uiso calc R 1 . . H
H27 0.3844 0.5974 0.2258 0.064 Uiso calc R 1 . . H
H29 0.1392 0.8832 0.0633 0.054 Uiso calc R 1 . . H
H3 0.1419 0.2110 0.3271 0.068 Uiso calc R 1 . . H
H32 0.3469 1.0016 0.1222 0.057 Uiso calc R 1 . . H
H33 0.4193 1.2935 0.1005 0.070 Uiso calc R 1 . . H
H34 0.3804 1.5908 0.0587 0.075 Uiso calc R 1 . . H
H35 0.2682 1.5849 0.0373 0.072 Uiso calc R 1 . . H
H36 0.1940 1.2924 0.0591 0.059 Uiso calc R 1 . . H
H38A 0.0146 0.0820 0.1076 0.087 Uiso calc R 1 . . H
H38B -0.0357 0.2611 0.1287 0.087 Uiso calc R 1 . . H
H39A 0.0506 -0.0566 0.1692 0.114 Uiso calc R 1 . . H
H39B -0.0290 -0.0895 0.1650 0.114 Uiso calc R 1 . . H
H39C 0.0005 0.1218 0.1903 0.114 Uiso calc R 1 . . H
H4 0.0801 0.1133 0.3843 0.065 Uiso calc R 1 . . H
H6 -0.0231 0.7297 0.3761 0.060 Uiso calc R 1 . . H
H7 0.0407 0.8299 0.3194 0.061 Uiso calc R 1 . . H
H9 -0.0888 0.3929 0.5007 0.054 Uiso calc R 1 . . H

loop_
_atom_site_aniso_label
_atom_site_aniso_U_11
_atom_site_aniso_U_22
_atom_site_aniso_U_33
_atom_site_aniso_U_12
_atom_site_aniso_U_13
_atom_site_aniso_U_23
C1 0.131(6) 0.116(6) 0.042(3) -0.040(5) 0.014(3) -0.005(3)
C10 0.051(2) 0.044(3) 0.033(2) 0.003(2) -0.0008(19) -0.0023(19)
C11 0.051(3) 0.041(3) 0.034(2) 0.003(2) -0.0045(18) 0.003(2)
C12 0.055(3) 0.055(3) 0.053(3) -0.003(2) -0.005(2) -0.005(2)
C13 0.057(3) 0.065(4) 0.059(3) -0.009(3) -0.007(2) -0.001(3)
C14 0.084(4) 0.045(3) 0.062(3) -0.017(3) -0.021(3) -0.001(3)
C15 0.078(3) 0.053(3) 0.059(3) 0.004(3) -0.017(3) -0.013(3)
C16 0.057(3) 0.047(3) 0.046(2) 0.003(2) -0.005(2) -0.002(2)
C17 0.051(2) 0.052(3) 0.044(2) -0.005(2) 0.000(2) -0.003(2)
C18 0.065(3) 0.075(4) 0.090(4) -0.025(3) 0.008(3) -0.009(3)
C19 0.088(4) 0.090(5) 0.089(4) -0.024(4) -0.005(3) -0.021(4)
C2 0.049(2) 0.046(3) 0.043(2) -0.009(2) 0.0048(18) -0.004(2)
C21 0.126(6) 0.130(6) 0.045(3) -0.031(5) -0.014(3) 0.002(4)
C22 0.049(2) 0.047(3) 0.041(2) -0.009(2) -0.0031(19) 0.002(2)
C23 0.059(3) 0.049(3) 0.050(3) -0.001(2) -0.004(2) -0.008(2)
C24 0.052(3) 0.047(3) 0.049(3) 0.008(2) -0.003(2) -0.001(2)
C25 0.048(2) 0.041(2) 0.031(2) -0.005(2) 0.0011(17) 0.0060(19)
C26 0.068(3) 0.042(3) 0.049(3) 0.002(2) -0.006(2) -0.007(2)
C27 0.055(3) 0.048(3) 0.057(3) 0.007(2) -0.010(2) 0.005(2)
C28 0.043(2) 0.053(3) 0.035(2) -0.001(2) 0.0005(17) -0.004(2)
C29 0.047(2) 0.052(3) 0.036(2) 0.007(2) 0.0027(18) -0.001(2)
C3 0.063(3) 0.047(3) 0.060(3) 0.004(3) 0.019(2) -0.011(2)
C30 0.045(2) 0.042(3) 0.034(2) 0.0034(19) 0.0041(17) 0.0002(18)
C31 0.047(2) 0.034(2) 0.042(2) -0.0001(19) 0.0064(18) -0.0002(19)
C32 0.058(3) 0.041(3) 0.043(2) 0.002(2) 0.009(2) 0.007(2)
C33 0.058(3) 0.061(3) 0.056(3) -0.006(3) 0.010(2) -0.006(3)
C34 0.083(4) 0.046(3) 0.058(3) -0.007(3) 0.021(3) 0.001(3)
C35 0.085(4) 0.041(3) 0.053(3) 0.007(3) 0.019(3) 0.005(2)
C36 0.051(3) 0.048(3) 0.048(3) 0.008(2) 0.011(2) 0.007(2)
C37 0.047(2) 0.064(3) 0.047(3) -0.004(2) 0.004(2) -0.010(3)
C38 0.056(3) 0.079(4) 0.083(4) -0.028(3) 0.002(3) -0.011(3)
C39 0.081(4) 0.066(4) 0.082(4) -0.018(3) 0.012(3) -0.004(3)
C4 0.069(3) 0.039(3) 0.053(3) 0.008(2) 0.006(2) 0.000(2)
C5 0.045(2) 0.045(3) 0.037(2) -0.003(2) 0.0030(18) -0.002(2)
C6 0.049(2) 0.053(3) 0.049(2) 0.013(2) 0.010(2) 0.004(2)
C7 0.056(3) 0.048(3) 0.049(3) 0.002(2) 0.005(2) 0.005(2)
C8 0.040(2) 0.052(3) 0.042(2) 0.000(2) -0.0003(18) 0.005(2)
C9 0.048(2) 0.052(3) 0.036(2) -0.002(2) 0.0018(18) -0.003(2)
N1 0.051(2) 0.044(2) 0.0341(18) -0.0036(18) 0.0007(15) -0.0003(16)
N2 0.051(2) 0.048(2) 0.0406(19) -0.0050(19) 0.0000(16) 0.0006(17)
N21 0.0459(19) 0.045(2) 0.0341(18) -0.0078(17) -0.0025(15) 0.0047(17)
N22 0.0477(19) 0.049(2) 0.0403(19) -0.0090(18) 0.0063(16) -0.0049(18)
O1 0.069(2) 0.105(3) 0.109(3) 0.000(2) 0.042(2) -0.013(3)
O2 0.154(4) 0.047(2) 0.127(4) -0.017(2) 0.083(3) 0.003(2)
O21 0.0564(19) 0.131(4) 0.093(3) 0.005(2) -0.020(2) -0.002(3)
O22 0.149(4) 0.056(3) 0.124(4) -0.015(3) -0.077(3) -0.017(2)
O23 0.071(2) 0.102(3) 0.060(2) -0.026(2) -0.0172(18) 0.007(2)
O24 0.0587(19) 0.066(2) 0.061(2) -0.0222(18) -0.0060(16) 0.0048(18)
O3 0.078(2) 0.106(3) 0.054(2) -0.034(2) 0.0238(18) -0.013(2)
O4 0.070(2) 0.067(2) 0.058(2) -0.0243(19) 0.0091(16) -0.0134(18)
S1 0.0715(8) 0.0568(8) 0.0637(8) -0.0147(6) 0.0288(7) -0.0067(7)
S21 0.0687(8) 0.0629(9) 0.0588(7) -0.0133(6) -0.0195(6) -0.0022(7)

loop_
_atom_type_symbol
_atom_type_description
_atom_type_scat_dispersion_real
_atom_type_scat_dispersion_imag
_atom_type_scat_source
C C 0.0181 0.0091 'International Tables Vol C Tables 4.2.6.8 and 6.1.1.4'
H H 0.0000 0.0000 'International Tables Vol C Tables 4.2.6.8 and 6.1.1.4'
N N 0.0311 0.0180 'International Tables Vol C Tables 4.2.6.8 and 6.1.1.4'
O O 0.0492 0.0322 'International Tables Vol C Tables 4.2.6.8 and 6.1.1.4'
S S 0.3331 0.5567 'International Tables Vol C Tables 4.2.6.8 and 6.1.1.4'

loop_
_geom_angle_atom_site_label_1
_geom_angle_atom_site_label_2
_geom_angle_atom_site_label_3
_geom_angle
O2 S1 O1 118.1(3)
O2 S1 C1 110.4(4)
O1 S1 C1 108.1(3)
O2 S1 C2 107.8(2)
O1 S1 C2 108.3(3)
C1 S1 C2 103.1(2)
C17 O4 C18 117.2(4)
C8 N2 N1 103.8(3)
N2 N1 C10 113.4(3)
N2 N1 C5 117.1(3)
C10 N1 C5 128.9(4)
N1 C10 C9 105.3(4)
N1 C10 C11 123.7(4)
C9 C10 C11 130.9(4)
C16 C11 C12 118.8(4)
C16 C11 C10 119.4(4)
C12 C11 C10 121.7(4)
C7 C2 C3 120.8(4)
C7 C2 S1 119.4(4)
C3 C2 S1 119.8(4)
C5 C6 C7 118.1(4)
C5 C6 H6 120.9
C7 C6 H6 120.9
N2 C8 C9 111.5(4)
N2 C8 C17 121.5(4)
C9 C8 C17 127.0(4)
C11 C12 C13 120.4(5)
C11 C12 H12 119.8
C13 C12 H12 119.8
C10 C9 C8 105.9(4)
C10 C9 H9 127.0
C8 C9 H9 127.0
O3 C17 O4 124.0(4)
O3 C17 C8 123.8(4)
O4 C17 C8 112.2(4)
C11 C16 C15 120.7(4)
C11 C16 H16 119.7
C15 C16 H16 119.7
C4 C5 C6 122.9(4)
C4 C5 N1 118.9(4)
C6 C5 N1 118.2(4)
C2 C7 C6 119.8(4)
C2 C7 H7 120.1
C6 C7 H7 120.1
C14 C15 C16 120.0(5)
C14 C15 H15 120.0
C16 C15 H15 120.0
C5 C4 C3 118.4(4)
C5 C4 H4 120.8
C3 C4 H4 120.8
C2 C3 C4 119.9(4)
C2 C3 H3 120.1
C4 C3 H3 120.1
C14 C13 C12 119.9(5)
C14 C13 H13 120.0
C12 C13 H13 120.0
C15 C14 C13 120.2(5)
C15 C14 H14 119.9
C13 C14 H14 119.9
O4 C18 C19 107.6(5)
O4 C18 H18A 110.2
C19 C18 H18A 110.2
O4 C18 H18B 110.2
C19 C18 H18B 110.2
H18A C18 H18B 108.5
C18 C19 H19A 109.5
C18 C19 H19B 109.5
H19A C19 H19B 109.5
C18 C19 H19C 109.5
H19A C19 H19C 109.5
H19B C19 H19C 109.5
S1 C1 H1A 109.5
S1 C1 H1B 109.5
H1A C1 H1B 109.5
S1 C1 H1C 109.5
H1A C1 H1C 109.5
H1B C1 H1C 109.5
O21 S21 O22 118.9(3)
O21 S21 C21 108.8(3)
O22 S21 C21 108.5(4)
O21 S21 C22 108.5(3)
O22 S21 C22 107.4(2)
C21 S21 C22 103.7(2)
C37 O24 C38 117.4(4)
N22 N21 C30 112.5(3)
N22 N21 C25 117.0(3)
C30 N21 C25 130.0(3)
C28 N22 N21 104.1(3)
C24 C25 C26 121.3(4)
C24 C25 N21 119.1(4)
C26 C25 N21 119.5(4)
N22 C28 C29 111.6(4)
N22 C28 C37 120.4(4)
C29 C28 C37 128.1(4)
C36 C31 C32 117.6(4)
C36 C31 C30 119.2(4)
C32 C31 C30 123.2(4)
C29 C30 N21 105.7(4)
C29 C30 C31 130.3(4)
N21 C30 C31 123.8(4)
C25 C24 C23 119.5(4)
C25 C24 H24 120.3
C23 C24 H24 120.3
C23 C22 C27 121.7(4)
C23 C22 S21 119.1(4)
C27 C22 S21 119.2(4)
C33 C32 C31 121.2(4)
C33 C32 H32 119.4
C31 C32 H32 119.4
C26 C27 C22 118.4(4)
C26 C27 H27 120.8
C22 C27 H27 120.8
C30 C29 C28 106.1(4)
C30 C29 H29 126.9
C28 C29 H29 126.9
C34 C35 C36 120.5(5)
C34 C35 H35 119.7
C36 C35 H35 119.7
C25 C26 C27 120.0(4)
C25 C26 H26 120.0
C27 C26 H26 120.0
C22 C23 C24 119.1(4)
C22 C23 H23 120.4
C24 C23 H23 120.4
C35 C34 C33 119.1(5)
C35 C34 H34 120.4
C33 C34 H34 120.4
C32 C33 C34 120.8(5)
C32 C33 H33 119.6
C34 C33 H33 119.6
O23 C37 O24 124.0(4)
O23 C37 C28 123.0(5)
O24 C37 C28 113.0(4)
C35 C36 C31 120.7(4)
C35 C36 H36 119.6
C31 C36 H36 119.6
C38 C39 H39A 109.5
C38 C39 H39B 109.5
H39A C39 H39B 109.5
C38 C39 H39C 109.5
H39A C39 H39C 109.5
H39B C39 H39C 109.5
O24 C38 C39 107.7(4)
O24 C38 H38A 110.2
C39 C38 H38A 110.2
O24 C38 H38B 110.2
C39 C38 H38B 110.2
H38A C38 H38B 108.5
S21 C21 H21A 109.5
S21 C21 H21B 109.5
H21A C21 H21B 109.5
S21 C21 H21C 109.5
H21A C21 H21C 109.5
H21B C21 H21C 109.5

loop_
_geom_bond_atom_site_label_1
_geom_bond_atom_site_label_2
_geom_bond_site_symmetry_2
_geom_bond_distance
_geom_bond_publ_flag
S1 O2 . 1.425(4) ?
S1 O1 . 1.428(4) ?
S1 C1 . 1.741(6) ?
S1 C2 . 1.754(5) ?
O4 C17 . 1.329(5) ?
O4 C18 . 1.454(6) ?
O3 C17 . 1.196(5) ?
N2 C8 . 1.337(5) ?
N2 N1 . 1.352(5) ?
N1 C10 . 1.367(5) ?
N1 C5 . 1.451(5) ?
C10 C9 . 1.368(6) ?
C10 C11 . 1.475(6) ?
C11 C16 . 1.378(6) ?
C11 C12 . 1.385(6) ?
C2 C7 . 1.372(6) ?
C2 C3 . 1.383(7) ?
C6 C5 . 1.372(6) ?
C6 C7 . 1.399(6) ?
C6 H6 . 0.9300 ?
C8 C9 . 1.405(6) ?
C8 C17 . 1.459(6) ?
C12 C13 . 1.388(7) ?
C12 H12 . 0.9300 ?
C9 H9 . 0.9300 ?
C16 C15 . 1.391(6) ?
C16 H16 . 0.9300 ?
C5 C4 . 1.370(6) ?
C7 H7 . 0.9300 ?
C15 C14 . 1.367(7) ?
C15 H15 . 0.9300 ?
C4 C3 . 1.389(6) ?
C4 H4 . 0.9300 ?
C3 H3 . 0.9300 ?
C13 C14 . 1.377(7) ?
C13 H13 . 0.9300 ?
C14 H14 . 0.9300 ?
C18 C19 . 1.475(8) ?
C18 H18A . 0.9700 ?
C18 H18B . 0.9700 ?
C19 H19A . 0.9600 ?
C19 H19B . 0.9600 ?
C19 H19C . 0.9600 ?
C1 H1A . 0.9600 ?
C1 H1B . 0.9600 ?
C1 H1C . 0.9600 ?
S21 O21 . 1.420(4) ?
S21 O22 . 1.433(4) ?
S21 C21 . 1.736(6) ?
S21 C22 . 1.774(5) ?
O24 C37 . 1.328(6) ?
O24 C38 . 1.444(5) ?
O23 C37 . 1.202(6) ?
N21 N22 . 1.356(4) ?
N21 C30 . 1.370(5) ?
N21 C25 . 1.431(5) ?
N22 C28 . 1.340(5) ?
C25 C24 . 1.369(6) ?
C25 C26 . 1.375(6) ?
C28 C29 . 1.395(6) ?
C28 C37 . 1.463(6) ?
C31 C36 . 1.392(6) ?
C31 C32 . 1.392(6) ?
C31 C30 . 1.471(6) ?
C30 C29 . 1.367(6) ?
C24 C23 . 1.384(6) ?
C24 H24 . 0.9300 ?
C22 C23 . 1.373(6) ?
C22 C27 . 1.387(6) ?
C32 C33 . 1.365(6) ?
C32 H32 . 0.9300 ?
C27 C26 . 1.380(6) ?
C27 H27 . 0.9300 ?
C29 H29 . 0.9300 ?
C35 C34 . 1.371(7) ?
C35 C36 . 1.385(6) ?
C35 H35 . 0.9300 ?
C26 H26 . 0.9300 ?
C23 H23 . 0.9300 ?
C34 C33 . 1.377(7) ?
C34 H34 . 0.9300 ?
C33 H33 . 0.9300 ?
C36 H36 . 0.9300 ?
C39 C38 . 1.478(8) ?
C39 H39A . 0.9600 ?
C39 H39B . 0.9600 ?
C39 H39C . 0.9600 ?
C38 H38A . 0.9700 ?
C38 H38B . 0.9700 ?
C21 H21A . 0.9600 ?
C21 H21B . 0.9600 ?
C21 H21C . 0.9600 ?

loop_
_geom_hbond_atom_site_label_D
_geom_hbond_atom_site_label_H
_geom_hbond_atom_site_label_A
_geom_hbond_site_symmetry_A
_geom_hbond_distance_DH
_geom_hbond_distance_HA
_geom_hbond_distance_DA
_geom_hbond_angle_DHA
_geom_hbond_publ_flag
C1 H1C N22 . 0.960 2.580 3.515(6) 164.00 yes
C7 H7 O2 . 0.930 2.550 2.908(6) 103.00 yes
C21 H21A N2 4_565 0.960 2.600 3.545(7) 169.00 yes
C23 H23 O1 1_565 0.930 2.470 3.292(6) 147.00 yes
C23 H23 O22 . 0.930 2.540 2.907(6) 104.00 yes

loop_
_geom_torsion_atom_site_label_1
_geom_torsion_atom_site_label_2
_geom_torsion_atom_site_label_3
_geom_torsion_atom_site_label_4
_geom_torsion
_geom_torsion_publ_flag
C8 N2 N1 C10 0.0(5) ?
C8 N2 N1 C5 -172.4(3) ?
N2 N1 C10 C9 -1.1(5) ?
C5 N1 C10 C9 170.1(4) ?
N2 N1 C10 C11 176.3(4) ?
C5 N1 C10 C11 -12.5(7) ?
N1 C10 C11 C16 149.6(4) ?
C9 C10 C11 C16 -33.7(7) ?
N1 C10 C11 C12 -32.9(6) yes
C9 C10 C11 C12 143.8(5) ?
O2 S1 C2 C7 21.7(5) ?
O1 S1 C2 C7 150.5(4) ?
C1 S1 C2 C7 -95.1(4) ?
O2 S1 C2 C3 -160.0(4) ?
O1 S1 C2 C3 -31.2(5) ?
C1 S1 C2 C3 83.2(5) ?
N1 N2 C8 C9 1.2(5) ?
N1 N2 C8 C17 -178.9(4) ?
C16 C11 C12 C13 -0.9(7) ?
C10 C11 C12 C13 -178.5(4) ?
N1 C10 C9 C8 1.7(5) ?
C11 C10 C9 C8 -175.4(4) ?
N2 C8 C9 C10 -1.9(5) ?
C17 C8 C9 C10 178.2(4) ?
C18 O4 C17 O3 -1.8(7) ?
C18 O4 C17 C8 178.6(4) ?
N2 C8 C17 O3 178.2(5) ?
C9 C8 C17 O3 -1.9(8) ?
N2 C8 C17 O4 -2.3(6) ?
C9 C8 C17 O4 177.6(4) ?
C12 C11 C16 C15 1.3(7) ?
C10 C11 C16 C15 178.8(4) ?
C7 C6 C5 C4 -0.5(7) ?
C7 C6 C5 N1 -179.2(4) ?
N2 N1 C5 C4 -72.7(5) ?
C10 N1 C5 C4 116.4(5) ?
N2 N1 C5 C6 106.1(5) ?
C10 N1 C5 C6 -64.8(6) yes
C3 C2 C7 C6 1.5(7) ?
S1 C2 C7 C6 179.8(4) ?
C5 C6 C7 C2 -0.1(7) ?
C11 C16 C15 C14 -0.2(7) ?
C6 C5 C4 C3 -0.2(7) ?
N1 C5 C4 C3 178.5(4) ?
C7 C2 C3 C4 -2.2(7) ?
S1 C2 C3 C4 179.5(4) ?
C5 C4 C3 C2 1.5(7) ?
C11 C12 C13 C14 -0.5(7) ?
C16 C15 C14 C13 -1.3(8) ?
C12 C13 C14 C15 1.6(8) ?
C17 O4 C18 C19 -174.5(5) ?
C30 N21 N22 C28 -0.2(4) ?
C25 N21 N22 C28 172.8(4) ?
N22 N21 C25 C24 -108.0(4) ?
C30 N21 C25 C24 63.5(6) yes
N22 N21 C25 C26 69.5(5) ?
C30 N21 C25 C26 -118.9(5) ?
N21 N22 C28 C29 -0.1(4) ?
N21 N22 C28 C37 178.7(4) ?
N22 N21 C30 C29 0.5(5) ?
C25 N21 C30 C29 -171.4(4) ?
N22 N21 C30 C31 -176.4(4) ?
C25 N21 C30 C31 11.7(7) ?
C36 C31 C30 C29 28.9(7) ?
C32 C31 C30 C29 -148.9(5) ?
C36 C31 C30 N21 -155.1(4) ?
C32 C31 C30 N21 27.1(6) yes
C26 C25 C24 C23 0.8(7) ?
N21 C25 C24 C23 178.3(4) ?
O21 S21 C22 C23 -148.8(4) ?
O22 S21 C22 C23 -19.1(5) ?
C21 S21 C22 C23 95.7(5) ?
O21 S21 C22 C27 33.1(5) ?
O22 S21 C22 C27 162.8(4) ?
C21 S21 C22 C27 -82.5(5) ?
C36 C31 C32 C33 1.5(6) ?
C30 C31 C32 C33 179.3(4) ?
C23 C22 C27 C26 1.4(7) ?
S21 C22 C27 C26 179.5(4) ?
N21 C30 C29 C28 -0.5(5) ?
C31 C30 C29 C28 176.1(4) ?
N22 C28 C29 C30 0.4(5) ?
C37 C28 C29 C30 -178.3(4) ?
C24 C25 C26 C27 -1.4(7) ?
N21 C25 C26 C27 -178.9(4) ?
C22 C27 C26 C25 0.3(7) ?
C27 C22 C23 C24 -2.0(7) ?
S21 C22 C23 C24 179.9(4) ?
C25 C24 C23 C22 0.9(7) ?
C36 C35 C34 C33 1.3(7) ?
C31 C32 C33 C34 -0.3(7) ?
C35 C34 C33 C32 -1.1(7) ?
C38 O24 C37 O23 3.4(7) ?
C38 O24 C37 C28 -178.7(4) ?
N22 C28 C37 O23 -178.3(5) ?
C29 C28 C37 O23 0.3(8) ?
N22 C28 C37 O24 3.8(6) ?
C29 C28 C37 O24 -177.6(4) ?
C34 C35 C36 C31 0.0(7) ?
C32 C31 C36 C35 -1.3(6) ?
C30 C31 C36 C35 -179.2(4) ?
C37 O24 C38 C39 176.5(4) ?

loop_
_cod_related_entry_id
_cod_related_entry_database
_cod_related_entry_code
1 ChemSpider 9397515
